data_4102197
loop_
_publ_author_name
'Deguang Huang'
'R. H. Holm'

_publ_section_title
;
 Reactions of the Terminal NiII-OH Group in Substitution and Electrophilic
 Reactions with Carbon Dioxide and Other Substrates: Structural Definition
 of Binding Modes in an Intramolecular NiII...FeII Bridged Site
;
_journal_name_full 'Journal of the American Chemical Society'
_journal_page_first 4693
_journal_page_last 4701
_journal_paper_doi 10.1021/ja1003125
_journal_volume 132
_journal_year 2010
_chemical_formula_moiety 'C24 H22 N3 Ni O4, C8 H20 N'
_chemical_formula_sum 'C32 H42 N4 Ni O4'
_chemical_formula_weight 605.41
_chemical_name_common (Et4N)[Ni(PyN2(Me2))HCO2]
_space_group_IT_number 62
_symmetry_cell_setting orthorhombic
_symmetry_space_group_name_Hall '-P 2ac 2n'
_symmetry_space_group_name_H-M 'P n m a'
_atom_sites_solution_hydrogens geom
_atom_sites_solution_primary direct
_atom_sites_solution_secondary difmap
_audit_creation_method
;
SHELXL-97

This data was obtained from a crappy crystal at 100K.

All the atoms of 2,6-dimethyl phenyl ring in this compound were treated as
two sets of disordered positions and the occupancies of them were defined
to be 0.51 and 0.49 in the following refinement. The six atoms of each
phenyl ring were restrained to have perfect conformation by AFIX 66 and
their temperature factors were evened out by using commands DELU
and SIMU.

The presented half molecule of Et4N+ cation was also disorder into two
position with the occupancies of 50/50. Their Ueqs were constrained to be
similar to each other by DELU and SIMU.

All the non-hydrogen atoms were refined to be isotropic and their positions
were defined in the following refinement. The final refinement of this model
gave a satisfied result.
;
_cell_angle_alpha 90.00
_cell_angle_beta 90.00
_cell_angle_gamma 90.00
_cell_formula_units_Z 4
_cell_length_a 18.421(5)
_cell_length_b 14.485(4)
_cell_length_c 11.217(3)
_cell_measurement_reflns_used 4712
_cell_measurement_temperature 100(2)
_cell_measurement_theta_max 23.96
_cell_measurement_theta_min 2.30
_cell_volume 2993.0(14)
_computing_cell_refinement 'Bruker SMART'
_computing_data_collection 'Bruker SMART'
_computing_data_reduction 'Bruker SAINT'
_computing_molecular_graphics 'Bruker SHELXTL'
_computing_publication_material 'Bruker SHELXTL'
_computing_structure_refinement 'SHELXL-97 (Sheldrick, 1997)'
_computing_structure_solution 'SHELXS-97 (Sheldrick, 1990)'
_diffrn_ambient_temperature 100(2)
_diffrn_measured_fraction_theta_full 0.997
_diffrn_measured_fraction_theta_max 0.997
_diffrn_measurement_device_type 'CCD area detector'
_diffrn_measurement_method 'phi and omega scans'
_diffrn_radiation_monochromator graphite
_diffrn_radiation_source 'fine-focus sealed tube'
_diffrn_radiation_type MoK\a
_diffrn_radiation_wavelength 0.71073
_diffrn_reflns_av_R_equivalents 0.0863
_diffrn_reflns_av_sigmaI/netI 0.0478
_diffrn_reflns_limit_h_max 22
_diffrn_reflns_limit_h_min -22
_diffrn_reflns_limit_k_max 17
_diffrn_reflns_limit_k_min -17
_diffrn_reflns_limit_l_max 13
_diffrn_reflns_limit_l_min -13
_diffrn_reflns_number 29785
_diffrn_reflns_theta_full 25.80
_diffrn_reflns_theta_max 25.80
_diffrn_reflns_theta_min 2.13
_exptl_absorpt_coefficient_mu 0.691
_exptl_absorpt_correction_T_max 0.8974
_exptl_absorpt_correction_T_min 0.8194
_exptl_absorpt_correction_type multi-scan
_exptl_absorpt_process_details SADABS
_exptl_crystal_colour Orange-red
_exptl_crystal_density_diffrn 1.344
_exptl_crystal_density_meas ?
_exptl_crystal_density_method 'not measured'
_exptl_crystal_description block
_exptl_crystal_F_000 1288
_exptl_crystal_size_max 0.30
_exptl_crystal_size_mid 0.19
_exptl_crystal_size_min 0.16
_refine_diff_density_max 0.770
_refine_diff_density_min -0.869
_refine_diff_density_rms 0.119
_refine_ls_extinction_coef 0.0013(3)
_refine_ls_extinction_expression Fc^*^=kFc[1+0.001xFc^2^\l^3^/sin(2\q)]^-1/4^
_refine_ls_extinction_method SHELXL
_refine_ls_goodness_of_fit_ref 1.273
_refine_ls_hydrogen_treatment constr
_refine_ls_matrix_type full
_refine_ls_number_parameters 279
_refine_ls_number_reflns 2994
_refine_ls_number_restraints 427
_refine_ls_restrained_S_all 1.196
_refine_ls_R_factor_all 0.0952
_refine_ls_R_factor_gt 0.0855
_refine_ls_shift/su_max 0.001
_refine_ls_shift/su_mean 0.000
_refine_ls_structure_factor_coef Fsqd
_refine_ls_weighting_details 'calc w=1/[\s^2^(Fo^2^)+(0.0000P)^2^+28.7230P] where P=(Fo^2^+2Fc^2^)/3'
_refine_ls_weighting_scheme calc
_refine_ls_wR_factor_gt 0.2115
_refine_ls_wR_factor_ref 0.2152
_reflns_number_gt 2579
_reflns_number_total 2994
_reflns_threshold_expression >2sigma(I)
_cod_data_source_file ja1003125_si_005.cif
_cod_data_source_block Compound5
_cod_depositor_comments
;
The following automatic conversions were performed:

'_exptl_crystal_density_meas' value 'none' was changed to '?' - the
value is perceived as not measured.

Automatic conversion script
Id: cif_fix_values 3008 2015-01-20 13:52:24Z robertas 
;
_cod_original_cell_volume 2993.0(15)
_cod_original_sg_symbol_Hall -P2ac2n
_cod_database_code 4102197

loop_
_symmetry_equiv_pos_as_xyz
'x, y, z'
'-x+1/2, -y, z+1/2'
'-x, y+1/2, -z'
'x+1/2, -y+1/2, -z+1/2'
'-x, -y, -z'
'x-1/2, y, -z-1/2'
'x, -y-1/2, z'
'-x-1/2, y-1/2, z-1/2'

loop_
_atom_site_label
_atom_site_type_symbol
_atom_site_fract_x
_atom_site_fract_y
_atom_site_fract_z
_atom_site_U_iso_or_equiv
_atom_site_adp_type
_atom_site_occupancy
_atom_site_symmetry_multiplicity
_atom_site_calc_flag
_atom_site_refinement_flags
_atom_site_disorder_assembly
_atom_site_disorder_group
Ni1 Ni 0.66445(5) 0.2500 0.30998(9) 0.0178(3) Uani 1 2 d SU . .
O1 O 0.7667(2) 0.0099(3) 0.2969(4) 0.0342(11) Uani 1 1 d U . .
O2 O 0.5650(3) 0.2500 0.3367(5) 0.0228(12) Uani 1 2 d SU . .
O3 O 0.5873(4) 0.2500 0.5310(6) 0.0382(16) Uani 1 2 d SU . .
N1 N 0.6767(2) 0.1207(3) 0.3024(4) 0.0237(10) Uani 1 1 d U . .
N2 N 0.7616(4) 0.2500 0.2923(6) 0.0202(14) Uani 1 2 d SU . .
C1 C 0.7446(3) 0.0892(4) 0.2971(5) 0.0263(13) Uani 1 1 d U A .
C2 C 0.7961(3) 0.1701(4) 0.2900(5) 0.0236(12) Uani 1 1 d U A .
C3 C 0.8702(3) 0.1672(5) 0.2826(5) 0.0287(14) Uani 1 1 d U . .
H3A H 0.8953 0.1099 0.2802 0.034 Uiso 1 1 calc R A .
C4 C 0.9075(5) 0.2500 0.2786(7) 0.031(2) Uani 1 2 d SU . .
H4A H 0.9589 0.2500 0.2732 0.037 Uiso 1 2 calc SR . .
C5 C 0.6157(7) 0.0578(10) 0.2908(13) 0.023(3) Uani 0.510(17) 1 d PGU A 1
C6 C 0.5740(7) 0.0610(9) 0.1876(11) 0.028(3) Uani 0.510(17) 1 d PGU A 1
C7 C 0.5125(6) 0.0060(9) 0.1773(10) 0.032(3) Uani 0.510(17) 1 d PGU A 1
H7A H 0.4841 0.0081 0.1067 0.038 Uiso 0.510(17) 1 calc PR A 1
C8 C 0.4926(5) -0.0521(8) 0.2704(12) 0.031(3) Uani 0.510(17) 1 d PGU A 1
H8A H 0.4505 -0.0897 0.2634 0.037 Uiso 0.510(17) 1 calc PR A 1
C9 C 0.5342(6) -0.0552(8) 0.3737(12) 0.029(3) Uani 0.510(17) 1 d PGU A 1
H9A H 0.5206 -0.0949 0.4373 0.034 Uiso 0.510(17) 1 calc PR A 1
C10 C 0.5957(7) -0.0002(10) 0.3839(11) 0.025(3) Uani 0.510(17) 1 d PGU A 1
C11 C 0.6380(10) 0.0014(12) 0.4978(17) 0.028(3) Uani 0.510(17) 1 d PU A 1
H11A H 0.6171 -0.0432 0.5538 0.041 Uiso 0.510(17) 1 calc PR A 1
H11B H 0.6358 0.0634 0.5325 0.041 Uiso 0.510(17) 1 calc PR A 1
H11C H 0.6886 -0.0150 0.4816 0.041 Uiso 0.510(17) 1 calc PR A 1
C12 C 0.5934(15) 0.1222(16) 0.084(2) 0.037(4) Uani 0.510(17) 1 d PU A 1
H12A H 0.5576 0.1142 0.0206 0.055 Uiso 0.510(17) 1 calc PR A 1
H12B H 0.6417 0.1055 0.0546 0.055 Uiso 0.510(17) 1 calc PR A 1
H12C H 0.5936 0.1867 0.1106 0.055 Uiso 0.510(17) 1 calc PR A 1
C5' C 0.6224(8) 0.0552(10) 0.3139(13) 0.026(3) Uani 0.490(17) 1 d PGU A 2
C6' C 0.5787(8) 0.0392(9) 0.2150(11) 0.029(3) Uani 0.490(17) 1 d PGU A 2
C7' C 0.5239(6) -0.0266(9) 0.2203(11) 0.030(3) Uani 0.490(17) 1 d PGU A 2
H7'A H 0.4941 -0.0376 0.1527 0.036 Uiso 0.490(17) 1 calc PR A 2
C8' C 0.5127(6) -0.0764(7) 0.3246(12) 0.030(3) Uani 0.490(17) 1 d PGU A 2
H8'A H 0.4752 -0.1214 0.3283 0.036 Uiso 0.490(17) 1 calc PR A 2
C9' C 0.5563(6) -0.0604(7) 0.4236(11) 0.025(3) Uani 0.490(17) 1 d PGU A 2
H9'A H 0.5487 -0.0944 0.4949 0.030 Uiso 0.490(17) 1 calc PR A 2
C10' C 0.6112(7) 0.0054(10) 0.4183(11) 0.019(3) Uani 0.490(17) 1 d PGU A 2
C11' C 0.6566(10) 0.0243(12) 0.5247(16) 0.024(3) Uani 0.490(17) 1 d PU A 2
H11D H 0.6419 -0.0166 0.5899 0.036 Uiso 0.490(17) 1 calc PR A 2
H11E H 0.6501 0.0888 0.5492 0.036 Uiso 0.490(17) 1 calc PR A 2
H11F H 0.7077 0.0134 0.5053 0.036 Uiso 0.490(17) 1 calc PR A 2
C12' C 0.5880(15) 0.0940(15) 0.104(2) 0.032(4) Uani 0.490(17) 1 d PU A 2
H12D H 0.6286 0.1371 0.1142 0.048 Uiso 0.490(17) 1 calc PR A 2
H12E H 0.5435 0.1288 0.0881 0.048 Uiso 0.490(17) 1 calc PR A 2
H12F H 0.5981 0.0525 0.0374 0.048 Uiso 0.490(17) 1 calc PR A 2
C13 C 0.5472(5) 0.2500 0.4457(8) 0.0300(19) Uani 1 2 d SU . .
H13A H 0.4967 0.2500 0.4623 0.036 Uiso 1 2 calc SR . .
N3 N 0.7705(4) 0.2500 0.7492(6) 0.0230(13) Uani 1 2 d SU . .
C14 C 0.8179(6) 0.1680(8) 0.7173(10) 0.027(2) Uani 0.50 1 d PU B 1
H14A H 0.8693 0.1876 0.7174 0.033 Uiso 0.50 1 calc PR B 1
H14B H 0.8120 0.1198 0.7791 0.033 Uiso 0.50 1 calc PR B 1
C15 C 0.7998(8) 0.1273(10) 0.5972(11) 0.031(2) Uani 0.50 1 d PU B 1
H15A H 0.8319 0.0749 0.5812 0.047 Uiso 0.50 1 calc PR B 1
H15B H 0.8064 0.1743 0.5353 0.047 Uiso 0.50 1 calc PR B 1
H15C H 0.7492 0.1062 0.5971 0.047 Uiso 0.50 1 calc PR B 1
C16 C 0.6950(7) 0.2125(8) 0.7659(11) 0.030(2) Uani 0.50 1 d PU B 1
H16A H 0.6969 0.1585 0.8198 0.036 Uiso 0.50 1 calc PR B 1
H16B H 0.6760 0.1913 0.6880 0.036 Uiso 0.50 1 calc PR B 1
C17 C 0.6432(7) 0.2847(9) 0.8179(12) 0.037(3) Uani 0.50 1 d PU B 1
H17A H 0.5948 0.2574 0.8274 0.055 Uiso 0.50 1 calc PR B 1
H17B H 0.6403 0.3377 0.7640 0.055 Uiso 0.50 1 calc PR B 1
H17C H 0.6613 0.3050 0.8958 0.055 Uiso 0.50 1 calc PR B 1
C14' C 0.7710(7) 0.1793(9) 0.6505(10) 0.0279(19) Uani 0.50 1 d PU B 2
H14C H 0.7436 0.1246 0.6783 0.033 Uiso 0.50 1 calc PR B 2
H14D H 0.7442 0.2054 0.5817 0.033 Uiso 0.50 1 calc PR B 2
C15' C 0.8427(8) 0.1481(10) 0.6081(12) 0.033(2) Uani 0.50 1 d PU B 2
H15D H 0.8362 0.1025 0.5443 0.049 Uiso 0.50 1 calc PR B 2
H15E H 0.8694 0.1199 0.6743 0.049 Uiso 0.50 1 calc PR B 2
H15F H 0.8701 0.2010 0.5775 0.049 Uiso 0.50 1 calc PR B 2
C18 C 0.8006(7) 0.2084(9) 0.8599(10) 0.029(2) Uani 0.50 1 d PU B 2
H18A H 0.7782 0.1466 0.8677 0.035 Uiso 0.50 1 calc PR B 2
H18B H 0.8529 0.1981 0.8452 0.035 Uiso 0.50 1 calc PR B 2
C19 C 0.7952(6) 0.2500 0.9704(8) 0.048(3) Uani 1 2 d SU B 2
H19A H 0.8186 0.2109 1.0305 0.072 Uiso 0.50 1 calc PR B 2
H19B H 0.7439 0.2583 0.9909 0.072 Uiso 0.50 1 calc PR B 2
H19C H 0.8192 0.3103 0.9681 0.072 Uiso 0.50 1 calc PR B 2

loop_
_atom_site_aniso_label
_atom_site_aniso_U_11
_atom_site_aniso_U_22
_atom_site_aniso_U_33
_atom_site_aniso_U_23
_atom_site_aniso_U_13
_atom_site_aniso_U_12
Ni1 0.0126(5) 0.0217(5) 0.0190(5) 0.000 0.0007(4) 0.000
O1 0.035(2) 0.023(2) 0.045(3) 0.003(2) 0.015(2) 0.0055(19)
O2 0.016(3) 0.027(3) 0.026(3) 0.000 0.002(2) 0.000
O3 0.032(3) 0.056(4) 0.027(3) 0.000 -0.001(3) 0.000
N1 0.018(2) 0.021(2) 0.033(3) 0.000(2) 0.005(2) 0.0003(18)
N2 0.021(3) 0.024(3) 0.016(3) 0.000 -0.002(3) 0.000
C1 0.025(3) 0.028(3) 0.025(3) 0.001(3) 0.005(2) 0.001(2)
C2 0.023(3) 0.032(3) 0.015(3) 0.000(2) 0.002(2) 0.004(2)
C3 0.025(3) 0.038(3) 0.023(3) 0.002(3) 0.004(2) 0.007(3)
C4 0.021(4) 0.049(5) 0.022(4) 0.000 0.001(3) 0.000
C5 0.017(5) 0.018(5) 0.034(6) -0.010(5) 0.008(5) -0.005(5)
C6 0.020(5) 0.029(6) 0.035(6) -0.009(5) -0.001(5) 0.002(5)
C7 0.025(5) 0.027(7) 0.044(7) -0.012(5) -0.005(5) 0.001(5)
C8 0.025(6) 0.031(6) 0.036(7) -0.013(6) 0.004(5) -0.008(5)
C9 0.023(7) 0.025(6) 0.037(8) -0.009(6) 0.010(6) -0.011(5)
C10 0.022(6) 0.022(5) 0.033(7) -0.010(5) 0.006(5) -0.002(5)
C11 0.030(8) 0.020(7) 0.033(8) -0.003(6) 0.005(6) -0.008(6)
C12 0.036(7) 0.045(11) 0.030(8) -0.002(7) -0.006(6) -0.008(9)
C5' 0.018(5) 0.025(5) 0.036(6) -0.004(5) 0.005(5) 0.002(5)
C6' 0.027(5) 0.026(6) 0.035(6) -0.004(5) 0.000(5) 0.006(5)
C7' 0.027(6) 0.030(7) 0.033(7) -0.004(5) -0.008(5) 0.000(5)
C8' 0.021(6) 0.031(6) 0.037(8) -0.012(6) 0.000(6) -0.003(5)
C9' 0.020(6) 0.023(5) 0.033(7) -0.008(6) 0.001(5) -0.002(5)
C10' 0.016(6) 0.017(5) 0.024(6) -0.007(5) 0.005(5) -0.002(4)
C11' 0.023(8) 0.023(8) 0.028(7) -0.004(6) 0.006(6) -0.008(6)
C12' 0.030(7) 0.033(10) 0.034(8) -0.009(7) -0.006(7) 0.004(8)
C13 0.024(4) 0.038(5) 0.028(4) 0.000 0.007(3) 0.000
N3 0.024(3) 0.027(3) 0.018(3) 0.000 -0.006(2) 0.000
C14 0.028(4) 0.030(4) 0.023(4) -0.001(4) -0.006(4) 0.004(4)
C15 0.032(5) 0.034(5) 0.026(4) -0.005(4) -0.008(4) 0.003(4)
C16 0.028(4) 0.036(5) 0.027(5) -0.001(4) 0.000(4) 0.000(4)
C17 0.032(5) 0.045(6) 0.032(6) 0.002(5) 0.003(5) 0.008(4)
C14' 0.033(4) 0.031(4) 0.020(4) -0.001(3) -0.006(4) -0.001(4)
C15' 0.035(5) 0.034(5) 0.029(4) 0.000(4) -0.007(4) 0.003(4)
C18 0.029(5) 0.043(5) 0.016(4) 0.007(4) -0.002(4) 0.006(4)
C19 0.037(5) 0.087(7) 0.020(4) 0.000 -0.007(4) 0.000

loop_
_atom_type_symbol
_atom_type_description
_atom_type_scat_dispersion_real
_atom_type_scat_dispersion_imag
_atom_type_scat_source
C C 0.0033 0.0016 'International Tables Vol C Tables 4.2.6.8 and 6.1.1.4'
H H 0.0000 0.0000 'International Tables Vol C Tables 4.2.6.8 and 6.1.1.4'
N N 0.0061 0.0033 'International Tables Vol C Tables 4.2.6.8 and 6.1.1.4'
O O 0.0106 0.0060 'International Tables Vol C Tables 4.2.6.8 and 6.1.1.4'
Ni Ni 0.3393 1.1124 'International Tables Vol C Tables 4.2.6.8 and 6.1.1.4'

loop_
_geom_angle_atom_site_label_1
_geom_angle_atom_site_label_2
_geom_angle_atom_site_label_3
_geom_angle
_geom_angle_site_symmetry_1
_geom_angle_site_symmetry_3
N2 Ni1 O2 177.0(3) . .
N2 Ni1 N1 82.92(14) . 7_565
O2 Ni1 N1 97.17(14) . 7_565
N2 Ni1 N1 82.91(14) . .
O2 Ni1 N1 97.17(14) . .
N1 Ni1 N1 165.4(3) 7_565 .
C13 O2 Ni1 114.2(5) . .
C1 N1 C5' 116.6(9) . .
C1 N1 C5 120.5(8) . .
C5' N1 C5 11.4(9) . .
C1 N1 Ni1 117.0(4) . .
C5' N1 Ni1 126.1(8) . .
C5 N1 Ni1 122.3(7) . .
C2 N2 C2 122.4(7) 7_565 .
C2 N2 Ni1 118.7(4) 7_565 .
C2 N2 Ni1 118.7(4) . .
O1 C1 N1 129.5(6) . .
O1 C1 C2 121.5(5) . .
N1 C1 C2 109.1(5) . .
N2 C2 C3 120.6(6) . .
N2 C2 C1 112.1(5) . .
C3 C2 C1 127.3(6) . .
C2 C3 C4 118.1(6) . .
C2 C3 H3A 121.0 . .
C4 C3 H3A 121.0 . .
C3 C4 C3 120.3(8) 7_565 .
C3 C4 H4A 119.9 7_565 .
C3 C4 H4A 119.9 . .
C6 C5 C10 120.0 . .
C6 C5 N1 118.7(8) . .
C10 C5 N1 121.1(8) . .
C7 C6 C5 120.0 . .
C7 C6 C12 117.9(11) . .
C5 C6 C12 122.1(11) . .
C6 C7 C8 120.0 . .
C6 C7 H7A 120.0 . .
C8 C7 H7A 120.0 . .
C7 C8 C9 120.0 . .
C7 C8 H8A 120.0 . .
C9 C8 H8A 120.0 . .
C10 C9 C8 120.0 . .
C10 C9 H9A 120.0 . .
C8 C9 H9A 120.0 . .
C9 C10 C5 120.0 . .
C9 C10 C11 120.2(9) . .
C5 C10 C11 119.6(9) . .
C10 C11 H11A 109.5 . .
C10 C11 H11B 109.5 . .
H11A C11 H11B 109.5 . .
C10 C11 H11C 109.5 . .
H11A C11 H11C 109.5 . .
H11B C11 H11C 109.5 . .
C6 C12 H12A 109.5 . .
C6 C12 H12B 109.5 . .
H12A C12 H12B 109.5 . .
C6 C12 H12C 109.5 . .
H12A C12 H12C 109.5 . .
H12B C12 H12C 109.5 . .
N1 C5' C6' 117.2(8) . .
N1 C5' C10' 122.8(8) . .
C6' C5' C10' 120.0 . .
C7' C6' C5' 120.0 . .
C7' C6' C12' 119.1(12) . .
C5' C6' C12' 120.8(12) . .
C6' C7' C8' 120.0 . .
C6' C7' H7'A 120.0 . .
C8' C7' H7'A 120.0 . .
C7' C8' C9' 120.0 . .
C7' C8' H8'A 120.0 . .
C9' C8' H8'A 120.0 . .
C10' C9' C8' 120.0 . .
C10' C9' H9'A 120.0 . .
C8' C9' H9'A 120.0 . .
C9' C10' C5' 120.0 . .
C9' C10' C11' 120.1(9) . .
C5' C10' C11' 119.9(9) . .
C10' C11' H11D 109.5 . .
C10' C11' H11E 109.5 . .
H11D C11' H11E 109.5 . .
C10' C11' H11F 109.5 . .
H11D C11' H11F 109.5 . .
H11E C11' H11F 109.5 . .
C6' C12' H12D 109.5 . .
C6' C12' H12E 109.5 . .
H12D C12' H12E 109.5 . .
C6' C12' H12F 109.5 . .
H12D C12' H12F 109.5 . .
H12E C12' H12F 109.5 . .
O3 C13 O2 127.4(8) . .
O3 C13 H13A 116.3 . .
O2 C13 H13A 116.3 . .
C18 N3 C18 47.8(10) 7_565 .
C18 N3 C16 112.7(8) 7_565 .
C18 N3 C16 95.4(8) . .
C18 N3 C16 95.4(8) 7_565 7_565
C18 N3 C16 112.7(8) . 7_565
C16 N3 C16 42.3(10) . 7_565
C18 N3 C14' 152.4(8) 7_565 .
C18 N3 C14' 109.6(7) . .
C16 N3 C14' 81.5(7) . .
C16 N3 C14' 110.0(8) 7_565 .
C18 N3 C14' 109.6(7) 7_565 7_565
C18 N3 C14' 152.4(8) . 7_565
C16 N3 C14' 110.0(8) . 7_565
C16 N3 C14' 81.5(7) 7_565 7_565
C14' N3 C14' 85.5(10) . 7_565
C18 N3 C14 70.5(7) 7_565 7_565
C18 N3 C14 107.5(8) . 7_565
C16 N3 C14 147.5(7) . 7_565
C16 N3 C14 106.2(7) 7_565 7_565
C14' N3 C14 110.8(8) . 7_565
C14' N3 C14 44.9(6) 7_565 7_565
C18 N3 C14 107.5(8) 7_565 .
C18 N3 C14 70.5(7) . .
C16 N3 C14 106.2(7) . .
C16 N3 C14 147.5(7) 7_565 .
C14' N3 C14 44.9(6) . .
C14' N3 C14 110.8(8) 7_565 .
C14 N3 C14 103.1(10) 7_565 .
C15 C14 N3 112.9(9) . .
C15 C14 H14A 109.0 . .
N3 C14 H14A 109.0 . .
C15 C14 H14B 109.0 . .
N3 C14 H14B 109.0 . .
H14A C14 H14B 107.8 . .
C14 C15 H15A 109.5 . .
C14 C15 H15B 109.5 . .
H15A C15 H15B 109.5 . .
C14 C15 H15C 109.5 . .
H15A C15 H15C 109.5 . .
H15B C15 H15C 109.5 . .
N3 C16 C17 112.2(9) . .
N3 C16 H16A 109.2 . .
C17 C16 H16A 109.2 . .
N3 C16 H16B 109.2 . .
C17 C16 H16B 109.2 . .
H16A C16 H16B 107.9 . .
C16 C17 H17A 109.5 . .
C16 C17 H17B 109.5 . .
H17A C17 H17B 109.5 . .
C16 C17 H17C 109.5 . .
H17A C17 H17C 109.5 . .
H17B C17 H17C 109.5 . .
C15' C14' N3 116.8(10) . .
C15' C14' H14C 108.1 . .
N3 C14' H14C 108.1 . .
C15' C14' H14D 108.1 . .
N3 C14' H14D 108.1 . .
H14C C14' H14D 107.3 . .
C14' C15' H15D 109.5 . .
C14' C15' H15E 109.5 . .
H15D C15' H15E 109.5 . .
C14' C15' H15F 109.5 . .
H15D C15' H15F 109.5 . .
H15E C15' H15F 109.5 . .
C19 C18 N3 123.1(9) . .
C19 C18 H18A 106.6 . .
N3 C18 H18A 106.6 . .
C19 C18 H18B 106.6 . .
N3 C18 H18B 106.6 . .
H18A C18 H18B 106.5 . .
C18 C19 H19A 109.5 . .
C18 C19 H19B 109.5 . .
H19A C19 H19B 109.5 . .
C18 C19 H19C 109.5 . .
H19A C19 H19C 109.5 . .
H19B C19 H19C 109.5 . .

loop_
_geom_bond_atom_site_label_1
_geom_bond_atom_site_label_2
_geom_bond_distance
_geom_bond_site_symmetry_2
Ni1 N2 1.801(7) .
Ni1 O2 1.857(5) .
Ni1 N1 1.888(5) 7_565
Ni1 N1 1.888(5) .
O1 C1 1.220(7) .
O2 C13 1.265(10) .
O3 C13 1.209(11) .
N1 C1 1.334(7) .
N1 C5' 1.385(9) .
N1 C5 1.452(9) .
N2 C2 1.321(7) 7_565
N2 C2 1.321(7) .
C1 C2 1.510(8) .
C2 C3 1.367(8) .
C3 C4 1.384(8) .
C3 H3A 0.9500 .
C4 C3 1.384(8) 7_565
C4 H4A 0.9500 .
C5 C6 1.3900 .
C5 C10 1.3900 .
C6 C7 1.3900 .
C6 C12 1.501(19) .
C7 C8 1.3900 .
C7 H7A 0.9500 .
C8 C9 1.3900 .
C8 H8A 0.9500 .
C9 C10 1.3900 .
C9 H9A 0.9500 .
C10 C11 1.496(18) .
C11 H11A 0.9800 .
C11 H11B 0.9800 .
C11 H11C 0.9800 .
C12 H12A 0.9800 .
C12 H12B 0.9800 .
C12 H12C 0.9800 .
C5' C6' 1.3900 .
C5' C10' 1.3900 .
C6' C7' 1.3900 .
C6' C12' 1.48(2) .
C7' C8' 1.3900 .
C7' H7'A 0.9500 .
C8' C9' 1.3900 .
C8' H8'A 0.9500 .
C9' C10' 1.3900 .
C9' H9'A 0.9500 .
C10' C11' 1.483(16) .
C11' H11D 0.9800 .
C11' H11E 0.9800 .
C11' H11F 0.9800 .
C12' H12D 0.9800 .
C12' H12E 0.9800 .
C12' H12F 0.9800 .
C13 H13A 0.9500 .
N3 C18 1.487(12) 7_565
N3 C18 1.487(12) .
N3 C16 1.505(13) .
N3 C16 1.505(13) 7_565
N3 C14' 1.507(13) .
N3 C14' 1.507(13) 7_565
N3 C14 1.516(12) 7_565
N3 C14 1.516(12) .
C14 C15 1.508(16) .
C14 H14A 0.9900 .
C14 H14B 0.9900 .
C15 H15A 0.9800 .
C15 H15B 0.9800 .
C15 H15C 0.9800 .
C16 C17 1.531(16) .
C16 H16A 0.9900 .
C16 H16B 0.9900 .
C17 H17A 0.9800 .
C17 H17B 0.9800 .
C17 H17C 0.9800 .
C14' C15' 1.476(18) .
C14' H14C 0.9900 .
C14' H14D 0.9900 .
C15' H15D 0.9800 .
C15' H15E 0.9800 .
C15' H15F 0.9800 .
C18 C19 1.381(14) .
C18 H18A 0.9900 .
C18 H18B 0.9900 .
C19 H19A 0.9800 .
C19 H19B 0.9800 .
C19 H19C 0.9800 .

loop_
_geom_torsion_atom_site_label_1
_geom_torsion_atom_site_label_2
_geom_torsion_atom_site_label_3
_geom_torsion_atom_site_label_4
_geom_torsion
_geom_torsion_site_symmetry_1
_geom_torsion_site_symmetry_4
N2 Ni1 O2 C13 0.000(4) . .
N1 Ni1 O2 C13 -91.46(16) 7_565 .
N1 Ni1 O2 C13 91.46(16) . .
N2 Ni1 N1 C1 4.5(5) . .
O2 Ni1 N1 C1 -172.5(5) . .
N1 Ni1 N1 C1 19.1(16) 7_565 .
N2 Ni1 N1 C5' 177.5(8) . .
O2 Ni1 N1 C5' 0.5(8) . .
N1 Ni1 N1 C5' -168.0(11) 7_565 .
N2 Ni1 N1 C5 -169.5(8) . .
O2 Ni1 N1 C5 13.4(8) . .
N1 Ni1 N1 C5 -155.0(11) 7_565 .
O2 Ni1 N2 C2 -87.8(5) . 7_565
N1 Ni1 N2 C2 4.0(5) 7_565 7_565
N1 Ni1 N2 C2 -179.7(5) . 7_565
O2 Ni1 N2 C2 87.8(5) . .
N1 Ni1 N2 C2 179.7(5) 7_565 .
N1 Ni1 N2 C2 -4.0(5) . .
C5' N1 C1 O1 2.8(12) . .
C5 N1 C1 O1 -9.4(12) . .
Ni1 N1 C1 O1 176.4(6) . .
C5' N1 C1 C2 -177.6(8) . .
C5 N1 C1 C2 170.2(7) . .
Ni1 N1 C1 C2 -4.0(6) . .
C2 N2 C2 C3 -1.3(11) 7_565 .
Ni1 N2 C2 C3 -176.8(5) . .
C2 N2 C2 C1 178.3(5) 7_565 .
Ni1 N2 C2 C1 2.8(7) . .
O1 C1 C2 N2 -179.5(6) . .
N1 C1 C2 N2 0.8(7) . .
O1 C1 C2 C3 0.1(10) . .
N1 C1 C2 C3 -179.6(6) . .
N2 C2 C3 C4 0.5(10) . .
C1 C2 C3 C4 -179.0(6) . .
C2 C3 C4 C3 0.2(12) . 7_565
C1 N1 C5 C6 -109.2(8) . .
C5' N1 C5 C6 178(8) . .
Ni1 N1 C5 C6 64.7(11) . .
C1 N1 C5 C10 75.2(11) . .
C5' N1 C5 C10 2(7) . .
Ni1 N1 C5 C10 -111.0(7) . .
C10 C5 C6 C7 0.0 . .
N1 C5 C6 C7 -175.7(13) . .
C10 C5 C6 C12 -179.7(16) . .
N1 C5 C6 C12 4.6(16) . .
C5 C6 C7 C8 0.0 . .
C12 C6 C7 C8 179.7(15) . .
C6 C7 C8 C9 0.0 . .
C7 C8 C9 C10 0.0 . .
C8 C9 C10 C5 0.0 . .
C8 C9 C10 C11 176.0(13) . .
C6 C5 C10 C9 0.0 . .
N1 C5 C10 C9 175.6(14) . .
C6 C5 C10 C11 -176.0(13) . .
N1 C5 C10 C11 -0.4(13) . .
C1 N1 C5' C6' -108.0(8) . .
C5 N1 C5' C6' 5(7) . .
Ni1 N1 C5' C6' 79.0(11) . .
C1 N1 C5' C10' 71.1(12) . .
C5 N1 C5' C10' -176(8) . .
Ni1 N1 C5' C10' -101.9(9) . .
N1 C5' C6' C7' 179.2(14) . .
C10' C5' C6' C7' 0.0 . .
N1 C5' C6' C12' -3.2(16) . .
C10' C5' C6' C12' 177.7(15) . .
C5' C6' C7' C8' 0.0 . .
C12' C6' C7' C8' -177.7(15) . .
C6' C7' C8' C9' 0.0 . .
C7' C8' C9' C10' 0.0 . .
C8' C9' C10' C5' 0.0 . .
C8' C9' C10' C11' 178.4(13) . .
N1 C5' C10' C9' -179.1(15) . .
C6' C5' C10' C9' 0.0 . .
N1 C5' C10' C11' 2.5(13) . .
C6' C5' C10' C11' -178.4(13) . .
Ni1 O2 C13 O3 0.000(1) . .
C18 N3 C14 C15 -172.0(10) 7_565 .
C18 N3 C14 C15 157.2(12) . .
C16 N3 C14 C15 67.2(12) . .
C16 N3 C14 C15 55.4(19) 7_565 .
C14' N3 C14 C15 7.8(10) . .
C14' N3 C14 C15 -52.2(12) 7_565 .
C14 N3 C14 C15 -98.6(11) 7_565 .
C18 N3 C16 C17 53.4(12) 7_565 .
C18 N3 C16 C17 99.6(10) . .
C16 N3 C16 C17 -18.6(11) 7_565 .
C14' N3 C16 C17 -151.3(11) . .
C14' N3 C16 C17 -69.2(12) 7_565 .
C14 N3 C16 C17 -36(2) 7_565 .
C14 N3 C16 C17 170.8(9) . .
C18 N3 C14' C15' -35(2) 7_565 .
C18 N3 C14' C15' -66.2(13) . .
C16 N3 C14' C15' -158.9(11) . .
C16 N3 C14' C15' 169.3(10) 7_565 .
C14' N3 C14' C15' 90.1(11) 7_565 .
C14 N3 C14' C15' 52.3(12) 7_565 .
C14 N3 C14' C15' -35.6(10) . .
C18 N3 C18 C19 31.0(13) 7_565 .
C16 N3 C18 C19 -85.0(12) . .
C16 N3 C18 C19 -45.0(14) 7_565 .
C14' N3 C18 C19 -167.9(11) . .
C14' N3 C18 C19 72(2) 7_565 .
C14 N3 C18 C19 71.6(13) 7_565 .
C14 N3 C18 C19 169.7(14) . .
